data_1525838
loop_
_publ_author_name
'Lomnitskaya, Ya.F.'
'Chikhrii, S.I.'
'Kuz'ma, Yu.B.'

_publ_section_title
;
 The interaction of phosphorus with titanium and molybdenum
;
_journal_name_full 'Journal of Alloys Compd.'
_journal_page_first 91
_journal_page_last 96
_journal_volume 321
_journal_year 2001
_chemical_formula_sum 'Mo P2 Ti'
_chemical_name_systematic '(Ti Mo) P2'
_space_group_IT_number 194
_symmetry_space_group_name_Hall '-P 6c 2c'
_symmetry_space_group_name_H-M 'P 63/m m c'
_cell_angle_alpha 90
_cell_angle_beta 90
_cell_angle_gamma 120
_cell_formula_units_Z 1
_cell_length_a 3.228
_cell_length_b 3.228
_cell_length_c 6.413
_cell_volume 57.871
_citation_journal_id_ASTM JALCEU
_cod_data_source_file Lomnitskaya_JALCEU_2001_1273.cif
_cod_data_source_block Mo1P2Ti1
_cod_original_cell_volume 57.87072
_cod_original_formula_sum 'Mo1 P2 Ti1'
_cod_database_code 1525838

loop_
_symmetry_equiv_pos_as_xyz
x,y,z
x-y,x,z+1/2
-y,x-y,z
-x,-y,z+1/2
-x+y,-x,z
y,-x+y,z+1/2
-y,-x,-z+1/2
x-y,-y,-z
x,x-y,-z+1/2
y,x,-z
-x+y,y,-z+1/2
-x,-x+y,-z
-x,-y,-z
-x+y,-x,-z-1/2
y,-x+y,-z
x,y,-z-1/2
x-y,x,-z
-y,x-y,-z-1/2
y,x,z-1/2
-x+y,y,z
-x,-x+y,z-1/2
-y,-x,z
x-y,-y,z-1/2
x,x-y,z

loop_
_atom_site_label
_atom_site_type_symbol
_atom_site_fract_x
_atom_site_fract_y
_atom_site_fract_z
_atom_site_occupancy
_atom_site_U_iso_or_equiv
Ti1 Ti 0 0 0 0.5 0.0
Mo1 Mo 0 0 0 0.5 0.0
P1 P 0.3333 0.6667 0.25 1 0.0
